data_9000058
loop_
_publ_author_name
'Donnay, G.'
'Donnay, J. D. H.'

_publ_section_title
;
 The crystallography of bastnaesite, parasite, roentgenite, and synchisite
;
_journal_name_full 'American Mineralogist'
_journal_page_first 932
_journal_page_last 963
_journal_volume 38
_journal_year 1953
_chemical_formula_structural Ca2Ce3(CO3)5F3
_chemical_formula_sum 'C5 Ca2 Ce3 F3 O15'
_chemical_name_mineral Rontgenite-(Ce)
_space_group_IT_number 146
_symmetry_space_group_name_Hall 'R 3'
_symmetry_space_group_name_H-M 'R 3 :H'
_cell_angle_alpha 90
_cell_angle_beta 90
_cell_angle_gamma 120
_cell_length_a 7.13
_cell_length_b 7.13
_cell_length_c 69.4
_cell_formula_units_Z 9
_cell_volume 3055.408
_database_code_amcsd 0000061
_exptl_crystal_density_diffrn 3.020
_cod_original_sg_symbol_H-M 'R 3'
_cod_original_formula_sum 'Ce3 Ca2 C O3 F3'
_cod_database_code 9000058

loop_
_space_group_symop_operation_xyz
x,y,z
2/3+x,1/3+y,1/3+z
1/3+x,2/3+y,2/3+z
-y,x-y,z
2/3-y,1/3+x-y,1/3+z
1/3-y,2/3+x-y,2/3+z
-x+y,-x,z
2/3-x+y,1/3-x,1/3+z
1/3-x+y,2/3-x,2/3+z

loop_
_atom_site_label
_atom_site_fract_x
_atom_site_fract_y
_atom_site_fract_z
Ce1 0.33333 0.00000 0.00000
Ce2 0.33333 0.00000 0.13100
Ce3 0.33333 0.00000 0.26300
Ca1 0.33333 0.00000 0.06600
Ca2 0.33333 0.00000 0.19700
C 0.24500 0.33333 0.29800
O1 0.06700 0.33333 0.29800
O2 0.33333 0.33333 0.28200
O3 0.33333 0.33333 0.31400
F1 0.00000 0.00000 0.00000
F2 0.00000 0.00000 0.33333
F3 0.00000 0.00000 0.66667
F4 0.00000 0.00000 0.13100
F5 0.00000 0.00000 0.46400
F6 0.00000 0.00000 0.79800
F7 0.00000 0.00000 0.26300
F8 0.00000 0.00000 0.59600
F9 0.00000 0.00000 0.93000

loop_
_cod_related_entry_id
_cod_related_entry_database
_cod_related_entry_code
1 AMCSD 0000061
